data_1568841
loop_
_publ_author_name
'Mikherdov, Alexander S.'
'Jin, Mingoo'
'Ito, Hajime'

_publ_section_title
;
 Exploring Au(i) involving halogen bonding with N-heterocyclic carbene
 Au(i) aryl complexes in crystalline media
;
_journal_issue 17
_journal_name_full 'Chemical Science'
_journal_page_first 4485
_journal_page_last 4494
_journal_paper_doi 10.1039/D3SC00373F
_journal_volume 14
_journal_year 2023
_chemical_formula_moiety 'C29 H35 Au N2, C6 F5 I'
_chemical_formula_sum 'C35 H35 Au F5 I N2'
_chemical_formula_weight 902.544
_space_group_crystal_system triclinic
_space_group_IT_number 2
_space_group_name_Hall '-P 1'
_space_group_name_H-M_alt 'P -1'
_symmetry_Int_Tables_number 2
_atom_sites_solution_primary dual
_audit_creation_date 2022-11-11
_audit_creation_method
;
Olex2 1.5-alpha
(compiled 2022.11.02 svn.ra8b101fa for OlexSys, GUI svn.r6635)
;
_audit_update_record
;
2022-11-11 deposited with the CCDC.	2023-04-10 downloaded from the CCDC.
;
_cell_angle_alpha 88.550(2)
_cell_angle_beta 79.264(3)
_cell_angle_gamma 67.884(4)
_cell_formula_units_Z 2
_cell_length_a 9.6128(5)
_cell_length_b 10.8509(3)
_cell_length_c 17.3973(4)
_cell_measurement_reflns_used 9653
_cell_measurement_temperature 123
_cell_measurement_theta_max 76.0340
_cell_measurement_theta_min 2.5870
_cell_volume 1649.72(12)
_computing_cell_refinement 'CrysAlisPro 1.171.40.69a (Rigaku OD, 2020)'
_computing_data_collection 'CrysAlisPro 1.171.40.69a (Rigaku OD, 2020)'
_computing_data_reduction 'CrysAlisPro 1.171.40.69a (Rigaku OD, 2020)'
_computing_molecular_graphics 'Olex2 1.5-alpha (Dolomanov et al., 2009)'
_computing_publication_material 'Olex2 1.5-alpha (Dolomanov et al., 2009)'
_computing_structure_refinement 'olex2.refine 1.5-alpha (Bourhis et al., 2015)'
_computing_structure_solution 'SHELXT 2018/2 (Sheldrick, 2018)'
_diffrn_ambient_temperature 123
_diffrn_detector 'Hybrid Pixel Array Detector'
_diffrn_detector_area_resol_mean 10.0000
_diffrn_detector_type HyPix
_diffrn_measured_fraction_theta_full 0.9971
_diffrn_measured_fraction_theta_max 0.6300
_diffrn_measurement_details
;
List of Runs (angles in degrees, time in seconds):

  # Type    Start    End  Width  t~exp~   \w     \q     \k     \f   Frames
#--------------------------------------------------------------------------
  1  \w    107.00 171.00   0.50    0.21    --  102.75  37.00  30.00  128
  2  \w    130.00 174.00   0.50    0.21    --  102.75  37.00 -90.00   88
  3  \w    103.00 129.00   0.50    0.21    --  102.75  37.00 -90.00   52
  4  \w     98.00 174.00   0.50    0.21    --  102.75  37.00-120.00  152
  5  \w    147.00 174.00   0.50    0.21    --  102.75  19.00-180.00   54
  6  \w     96.00 125.00   0.50    0.21    --  102.75  19.00-180.00   58
  7  \w    -12.00  16.00   0.50    0.05    --  -49.03  19.00 -30.00   56
  8  \w    -12.00  21.00   0.50    0.05    --  -49.03  19.00   0.00   66
  9  \w    -11.00  14.00   0.50    0.05    --  -49.03  19.00 -60.00   50
 10  \w    -17.00  57.00   0.50    0.05    --   49.03 -57.00-120.00  148
 11  \w     92.00 142.00   0.50    0.21    --  102.75 103.00 -55.00  100
 12  \w    -16.00  10.00   0.50    0.05    --   49.03 -19.00 -60.00   52
 13  \w    -23.00   5.00   0.50    0.05    --   49.03 -19.00 150.00   56
 14  \w     32.00  65.00   0.50    0.21    --  102.75-125.00 150.00   66
 15  \w     81.00 110.00   0.50    0.21    --  102.75-125.00 150.00   58
 16  \w     32.00  94.00   0.50    0.21    --  102.75 -99.00 -30.00  124
 17  \w     32.00 103.00   0.50    0.21    --  102.75 -99.00   0.00  142
 18  \w      5.00  83.00   0.50    0.05    --   49.03-103.00-157.00  156
 19  \w     76.00 101.00   0.50    0.21    --  102.75 -99.00 -90.00   50
 20  \w     58.00 106.00   0.50    0.21    --  102.75 -99.00-120.00   96
 21  \w     46.00 106.00   0.50    0.21    --  102.75-103.00-157.00  120
 22  \w     99.00 124.00   0.50    0.21    --  102.75 -77.00-180.00   50
 23  \w     31.00  92.00   0.50    0.21    --  102.75 -77.00-180.00  122
 24  \w     33.00  66.00   0.50    0.21    --  102.75 -57.00-120.00   66
 25  \w     36.00  61.00   0.50    0.21    --  102.75 -57.00   0.00   50
 26  \w     40.00  65.00   0.50    0.21    --  102.75 -57.00  90.00   50
 27  \w     38.00  69.00   0.50    0.21    --  102.75 -57.00 120.00   62
 28  \w   -164.00 -86.00   0.50    0.21    -- -102.00 -77.00-120.00  156
 29  \w   -117.00 -90.00   0.50    0.05    --  -49.03-125.00 -90.00   54
 30  \w   -152.00-104.00   0.50    0.21    -- -102.00-103.00-157.00   96
 31  \w   -120.00 -37.00   0.50    0.05    --  -49.03 -77.00-150.00  166
 32  \w    -58.00 -30.00   0.50    0.21    -- -102.00  57.00 -30.00   56
 33  \w    -64.00 -39.00   0.50    0.21    -- -102.00  57.00  30.00   50
 34  \w    -59.00 -33.00   0.50    0.21    -- -102.00  57.00  60.00   52
 35  \w    -61.00 -32.00   0.50    0.21    -- -102.00  57.00  90.00   58
 36  \w    -59.00 -33.00   0.50    0.21    -- -102.00  57.00 120.00   52
 37  \w    -57.00 -32.00   0.50    0.21    -- -102.00  57.00 150.00   50
 38  \w   -105.00 -70.00   0.50    0.21    -- -102.00 125.00  90.00   70
 39  \w   -108.00 -30.00   0.50    0.21    -- -102.00 125.00  30.00  156
 40  \w    -75.00 -48.00   0.50    0.21    -- -102.00 103.00 -55.00   54
 41  \w    -62.00   6.00   0.50    0.05    --  -49.03 103.00 -55.00  136
;
_diffrn_measurement_device 'four-circle diffractometer'
_diffrn_measurement_device_type 'XtaLAB Synergy R, DW system, HyPix'
_diffrn_measurement_method '\w scans'
_diffrn_orient_matrix_type 'CrysAlisPro convention (1999,Acta A55,543-557)'
_diffrn_orient_matrix_UB_11 0.1473480000
_diffrn_orient_matrix_UB_12 0.0281239000
_diffrn_orient_matrix_UB_13 -0.0241408000
_diffrn_orient_matrix_UB_21 0.0221250000
_diffrn_orient_matrix_UB_22 -0.0583364000
_diffrn_orient_matrix_UB_23 -0.0832400000
_diffrn_orient_matrix_UB_31 -0.0941070000
_diffrn_orient_matrix_UB_32 0.1391070000
_diffrn_orient_matrix_UB_33 -0.0251221000
_diffrn_radiation_monochromator mirror
_diffrn_radiation_probe x-ray
_diffrn_radiation_type 'Cu K\a'
_diffrn_radiation_wavelength 1.54184
_diffrn_reflns_av_R_equivalents 0.0847
_diffrn_reflns_av_unetI/netI 0.0689
_diffrn_reflns_Laue_measured_fraction_full 0.9957
_diffrn_reflns_Laue_measured_fraction_max 0.9585
_diffrn_reflns_limit_h_max 12
_diffrn_reflns_limit_h_min -12
_diffrn_reflns_limit_k_max 13
_diffrn_reflns_limit_k_min -12
_diffrn_reflns_limit_l_max 19
_diffrn_reflns_limit_l_min -21
_diffrn_reflns_number 20615
_diffrn_reflns_point_group_measured_fraction_full 0.9957
_diffrn_reflns_point_group_measured_fraction_max 0.9585
_diffrn_reflns_theta_full 67.6840
_diffrn_reflns_theta_max 76.16
_diffrn_reflns_theta_min 2.59
_diffrn_source 'Rotating-anode X-ray tube'
_diffrn_source_type 'Rigaku (Cu) X-ray Source'
_exptl_absorpt_coefficient_mu 16.197
_exptl_absorpt_correction_T_max 1.00000
_exptl_absorpt_correction_T_min 0.37956
_exptl_absorpt_correction_type multi-scan
_exptl_absorpt_process_details
;
CrysAlisPro 1.171.40.69a (Rigaku Oxford Diffraction, 2020)
Empirical absorption correction using spherical harmonics,
 implemented in SCALE3 ABSPACK scaling algorithm.
;
_exptl_crystal_colour 'clear light white'
_exptl_crystal_colour_lustre clear
_exptl_crystal_colour_modifier light
_exptl_crystal_colour_primary white
_exptl_crystal_density_diffrn 1.817
_exptl_crystal_description trapezoid
_exptl_crystal_F_000 867.527
_exptl_crystal_size_max 0.2
_exptl_crystal_size_mid 0.05
_exptl_crystal_size_min 0.05
_refine_diff_density_max 2.4209
_refine_diff_density_min -1.3749
_refine_diff_density_rms 0.2110
_refine_ls_d_res_high 0.7940
_refine_ls_d_res_low 17.0720
_refine_ls_goodness_of_fit_ref 1.0264
_refine_ls_hydrogen_treatment constr
_refine_ls_matrix_type full
_refine_ls_number_constraints 52
_refine_ls_number_parameters 480
_refine_ls_number_reflns 6621
_refine_ls_number_restraints 0
_refine_ls_restrained_S_all 1.0264
_refine_ls_R_factor_all 0.0535
_refine_ls_R_factor_gt 0.0501
_refine_ls_shift/su_max -0.0007
_refine_ls_shift/su_mean 0.0000
_refine_ls_structure_factor_coef Fsqd
_refine_ls_weighting_details 'w=1/[\s^2^(Fo^2^)+(0.1018P)^2^] where P=(Fo^2^+2Fc^2^)/3'
_refine_ls_weighting_scheme calc
_refine_ls_wR_factor_gt 0.1379
_refine_ls_wR_factor_ref 0.1418
_reflns_Friedel_coverage 0.0
_reflns_limit_h_max 12
_reflns_limit_h_min -11
_reflns_limit_k_max 13
_reflns_limit_k_min -13
_reflns_limit_l_max 21
_reflns_limit_l_min 0
_reflns_number_gt 5993
_reflns_number_total 6621
_reflns_threshold_expression I>=2u(I)
_cod_data_source_file d3sc00373f3.cif
_cod_data_source_block 1Xyl-IPFB_123K
_cod_depositor_comments 'Adding full bibliography for 1568831--1568854.cif.'
_cod_database_code 1568841
_chemical_oxdiff_formula 'Au I F N C H'
_diffrn_oxdiff_digest_frames
;
01004c75dcd14cc82ba29c24c89725a769000390ffb
;
_reflns_odcompleteness_completeness 99.71
_reflns_odcompleteness_iscentric 1
_reflns_odcompleteness_theta 66.97
_olex2_refinement_description
;
1. Fixed Uiso
 At 1.2 times of:
  All C(H) groups, All C(H,H) groups
 At 1.5 times of:
  All C(H,H,H) groups
2.a Secondary CH2 refined with riding coordinates:
 C3D(H3Da,H3Db), C2D(H2Da,H2Db)
2.b Aromatic/amide H refined with riding coordinates:
 C6D(H6D), C24D(H24D), C15D(H15D), C17D(H17D), C26D(H26D), C25D(H25D), C8D(H8D)
2.c Idealised Me refined as rotating group:
 C21D(H21a,H21b,H21c), C10D(H10a,H10b,H10c), C11D(H11a,H11b,H11c), C20D(H20a,
 H20b,H20c), C19D(H19a,H19b,H19c), C29D(H29a,H29b,H29c), C28D(H28a,H28b,H28c),
 C12D(H12a,H12b,H12c)
;
_olex2_submission_special_instructions 'No special instructions were received'
_oxdiff_exptl_absorpt_empirical_details
;
Empirical correction (ABSPACK) includes:
- Absorption correction using spherical harmonics
- Frame scaling
;
_oxdiff_exptl_absorpt_empirical_full_max 2.435
_oxdiff_exptl_absorpt_empirical_full_min 0.442

loop_
_space_group_symop_id
_space_group_symop_operation_xyz
1 x,y,z
2 -x,-y,-z

loop_
_atom_site_label
_atom_site_type_symbol
_atom_site_fract_x
_atom_site_fract_y
_atom_site_fract_z
_atom_site_U_iso_or_equiv
_atom_site_adp_type
_atom_site_occupancy
_atom_site_refinement_flags_posn
Au1D Au 0.60582(6) 0.34348(5) 0.68332(3) 0.0287(4) Uani 1.000000 .
I1A I 0.81831(12) 0.26705(10) 0.82440(5) 0.0399(4) Uani 1.000000 .
F1A F 1.1459(5) 0.0532(4) 0.8524(2) 0.0524(10) Uani 1.000000 .
F2A F 1.2700(5) -0.0109(4) 0.9814(3) 0.0596(11) Uani 1.000000 .
F5A F 0.6888(5) 0.3491(4) 1.0063(2) 0.0555(10) Uani 1.000000 .
F3A F 1.1027(6) 0.1068(5) 1.1233(3) 0.0652(12) Uani 1.000000 .
F4A F 0.8127(7) 0.2842(5) 1.1344(2) 0.0667(13) Uani 1.000000 .
N1D N 0.4851(6) 0.1745(6) 0.6065(3) 0.0397(11) Uani 1.000000 .
N2D N 0.3736(7) 0.2128(6) 0.7289(3) 0.0428(12) Uani 1.000000 .
C5D C 0.7258(7) 0.0699(6) 0.5175(3) 0.0377(12) Uani 1.000000 .
C6D C 0.8191(7) 0.0661(6) 0.4440(3) 0.0369(12) Uani 1.000000 .
H6D H 0.9172(7) -0.0035(6) 0.4315(3) 0.0443(14) Uiso 1.000000 R
C4D C 0.5851(7) 0.1745(6) 0.5341(3) 0.0373(12) Uani 1.000000 .
C13D C 0.3437(7) 0.2530(6) 0.8103(3) 0.0374(12) Uani 1.000000 .
C1A C 0.9149(7) 0.2059(6) 0.9248(3) 0.0359(12) Uani 1.000000 .
C16D C 0.2876(8) 0.3293(6) 0.9675(3) 0.0411(13) Uani 1.000000 .
C24D C 0.9416(9) 0.5222(8) 0.6160(5) 0.0551(18) Uani 1.000000 .
H24D H 1.0344(9) 0.4996(8) 0.5789(5) 0.066(2) Uiso 1.000000 R
C1D C 0.4796(17) 0.2310(14) 0.6741(9) 0.036(4) Uani 1.000000 .
C23D C 0.8646(8) 0.4337(7) 0.6265(4) 0.0422(14) Uani 1.000000 .
C7D C 0.7720(8) 0.1607(7) 0.3894(3) 0.0409(13) Uani 1.000000 .
C27D C 0.6691(9) 0.5867(6) 0.7235(4) 0.0469(15) Uani 1.000000 .
C22D C 0.7262(7) 0.4665(5) 0.6799(4) 0.0354(12) Uani 1.000000 .
C2A C 1.0620(7) 0.1141(6) 0.9205(4) 0.0410(13) Uani 1.000000 .
C15D C 0.1997(8) 0.4097(6) 0.9161(4) 0.0427(13) Uani 1.000000 .
H15D H 0.1192(8) 0.4914(6) 0.9359(4) 0.0512(16) Uiso 1.000000 R
C14D C 0.2269(8) 0.3734(6) 0.8369(3) 0.0389(13) Uani 1.000000 .
C17D C 0.4009(8) 0.2101(6) 0.9386(4) 0.0413(13) Uani 1.000000 .
H17D H 0.4603(8) 0.1542(6) 0.9731(4) 0.0495(16) Uiso 1.000000 R
C3A C 1.1282(8) 0.0805(7) 0.9869(4) 0.0476(16) Uani 1.000000 .
C18D C 0.4312(7) 0.1690(6) 0.8599(4) 0.0390(12) Uani 1.000000 .
C26D C 0.7512(11) 0.6714(6) 0.7115(5) 0.058(2) Uani 1.000000 .
H26D H 0.7123(11) 0.7535(6) 0.7412(5) 0.070(2) Uiso 1.000000 R
C5A C 0.8966(9) 0.2293(7) 1.0643(4) 0.0467(15) Uani 1.000000 .
C21D C 0.1353(9) 0.4647(8) 0.7819(4) 0.0515(17) Uani 1.000000 .
H21a H 0.2042(13) 0.489(5) 0.741(2) 0.077(3) Uiso 1.000000 GR
H21b H 0.082(6) 0.419(2) 0.758(3) 0.077(3) Uiso 1.000000 GR
H21c H 0.060(5) 0.546(3) 0.8112(8) 0.077(3) Uiso 1.000000 GR
C10D C 0.7782(9) -0.0356(7) 0.5746(4) 0.0534(17) Uani 1.000000 .
H10a H 0.711(4) -0.086(4) 0.583(3) 0.080(3) Uiso 1.000000 GR
H10b H 0.884(3) -0.096(4) 0.5540(17) 0.080(3) Uiso 1.000000 GR
H10c H 0.774(7) 0.0063(8) 0.6247(12) 0.080(3) Uiso 1.000000 GR
C6A C 0.8327(8) 0.2624(6) 0.9975(4) 0.0439(14) Uani 1.000000 .
C4A C 1.0429(9) 0.1397(7) 1.0585(4) 0.0496(16) Uani 1.000000 .
C3D C 0.3022(10) 0.1292(10) 0.6984(5) 0.057(2) Uani 1.000000 .
H3Da H 0.3280(10) 0.0426(10) 0.7236(5) 0.069(2) Uiso 1.000000 R
H3Db H 0.1896(10) 0.1751(10) 0.7071(5) 0.069(2) Uiso 1.000000 R
C2D C 0.3725(9) 0.1104(9) 0.6110(4) 0.0535(17) Uani 1.000000 .
H2Da H 0.2946(9) 0.1555(9) 0.5788(4) 0.064(2) Uiso 1.000000 R
H2Db H 0.4231(9) 0.0148(9) 0.5941(4) 0.064(2) Uiso 1.000000 R
C9D C 0.5351(8) 0.2742(7) 0.4821(4) 0.0480(15) Uani 1.000000 .
C11D C 0.8699(9) 0.1504(8) 0.3096(4) 0.0517(16) Uani 1.000000 .
H11a H 0.9751(17) 0.090(5) 0.3104(10) 0.077(2) Uiso 1.000000 GR
H11b H 0.829(4) 0.116(6) 0.2709(7) 0.077(2) Uiso 1.000000 GR
H11c H 0.869(6) 0.2386(13) 0.2954(16) 0.077(2) Uiso 1.000000 GR
C25D C 0.8843(10) 0.6393(8) 0.6586(5) 0.059(2) Uani 1.000000 .
H25D H 0.9369(10) 0.6986(8) 0.6516(5) 0.071(2) Uiso 1.000000 R
C8D C 0.6319(9) 0.2641(8) 0.4097(4) 0.0509(16) Uani 1.000000 .
H8D H 0.6000(9) 0.3307(8) 0.3732(4) 0.061(2) Uiso 1.000000 R
C20D C 0.5547(10) 0.0361(8) 0.8290(5) 0.061(2) Uani 1.000000 .
H20a H 0.512(2) -0.013(3) 0.800(3) 0.091(3) Uiso 1.000000 GR
H20b H 0.639(4) 0.0508(8) 0.794(3) 0.091(3) Uiso 1.000000 GR
H20c H 0.593(6) -0.015(3) 0.8729(6) 0.091(3) Uiso 1.000000 GR
C19D C 0.2585(11) 0.3730(8) 1.0526(4) 0.0566(18) Uani 1.000000 .
H19a H 0.342(4) 0.398(6) 1.0624(9) 0.085(3) Uiso 1.000000 GR
H19b H 0.162(4) 0.450(4) 1.0653(10) 0.085(3) Uiso 1.000000 GR
H19c H 0.253(7) 0.300(2) 1.0856(4) 0.085(3) Uiso 1.000000 GR
C29D C 0.5257(11) 0.6257(8) 0.7812(5) 0.064(2) Uani 1.000000 .
H29a H 0.443(2) 0.627(7) 0.7553(9) 0.096(3) Uiso 1.000000 GR
H29b H 0.537(3) 0.561(4) 0.822(2) 0.096(3) Uiso 1.000000 GR
H29c H 0.501(4) 0.715(3) 0.804(3) 0.096(3) Uiso 1.000000 GR
C28D C 0.9310(8) 0.3045(7) 0.5781(5) 0.0533(17) Uani 1.000000 .
H28a H 1.021(4) 0.302(3) 0.540(3) 0.080(3) Uiso 1.000000 GR
H28b H 0.961(7) 0.2298(7) 0.6124(6) 0.080(3) Uiso 1.000000 GR
H28c H 0.854(2) 0.297(3) 0.550(3) 0.080(3) Uiso 1.000000 GR
C12D C 0.3847(10) 0.3873(11) 0.5031(6) 0.080(3) Uani 1.000000 .
H12a H 0.3030(14) 0.3527(12) 0.516(6) 0.120(5) Uiso 1.000000 GR
H12b H 0.385(4) 0.439(6) 0.549(4) 0.120(5) Uiso 1.000000 GR
H12c H 0.368(5) 0.445(5) 0.459(2) 0.120(5) Uiso 1.000000 GR

loop_
_atom_site_aniso_label
_atom_site_aniso_U_11
_atom_site_aniso_U_22
_atom_site_aniso_U_33
_atom_site_aniso_U_12
_atom_site_aniso_U_13
_atom_site_aniso_U_23
Au1D 0.0313(6) 0.0412(6) 0.0167(5) -0.0144(4) -0.0110(4) 0.0051(3)
I1A 0.0467(8) 0.0543(8) 0.0197(7) -0.0166(6) -0.0146(5) 0.0046(5)
F1A 0.049(2) 0.062(2) 0.037(2) -0.0146(18) 0.0018(17) 0.0089(16)
F2A 0.045(2) 0.067(2) 0.071(3) -0.022(2) -0.023(2) 0.031(2)
F5A 0.056(2) 0.062(2) 0.035(2) -0.0096(19) -0.0036(18) 0.0052(17)
F3A 0.087(3) 0.082(3) 0.044(2) -0.039(3) -0.042(2) 0.027(2)
F4A 0.094(4) 0.075(3) 0.0267(19) -0.028(3) -0.010(2) 0.0059(18)
N1D 0.043(3) 0.068(3) 0.022(3) -0.035(3) -0.009(2) -0.004(2)
N2D 0.042(3) 0.072(3) 0.027(3) -0.037(3) -0.004(2) -0.002(2)
C5D 0.043(3) 0.051(3) 0.028(3) -0.027(3) -0.010(2) 0.007(2)
C6D 0.035(3) 0.050(3) 0.031(3) -0.022(2) -0.007(2) 0.004(2)
C4D 0.035(3) 0.060(3) 0.021(3) -0.020(3) -0.008(2) -0.003(2)
C13D 0.048(3) 0.051(3) 0.023(3) -0.027(3) -0.009(2) 0.002(2)
C1A 0.045(3) 0.046(3) 0.022(3) -0.021(3) -0.011(2) 0.013(2)
C16D 0.052(4) 0.050(3) 0.024(3) -0.022(3) -0.010(2) 0.007(2)
C24D 0.048(4) 0.077(5) 0.048(4) -0.027(4) -0.024(3) 0.024(4)
C1D 0.042(9) 0.047(9) 0.024(9) -0.022(8) -0.009(8) -0.001(7)
C23D 0.041(3) 0.054(3) 0.038(3) -0.023(3) -0.017(3) 0.019(3)
C7D 0.048(3) 0.062(4) 0.022(3) -0.029(3) -0.013(2) 0.007(2)
C27D 0.054(4) 0.042(3) 0.042(3) -0.007(3) -0.028(3) 0.008(3)
C22D 0.046(3) 0.029(2) 0.039(3) -0.020(2) -0.016(3) 0.006(2)
C2A 0.043(3) 0.049(3) 0.038(3) -0.024(3) -0.008(3) 0.011(3)
C15D 0.053(4) 0.042(3) 0.032(3) -0.015(3) -0.013(3) 0.003(2)
C14D 0.046(3) 0.053(3) 0.022(3) -0.021(3) -0.012(2) 0.010(2)
C17D 0.045(3) 0.055(3) 0.029(3) -0.021(3) -0.014(2) 0.010(2)
C3A 0.051(4) 0.054(3) 0.049(4) -0.029(3) -0.021(3) 0.026(3)
C18D 0.036(3) 0.048(3) 0.034(3) -0.017(2) -0.005(2) 0.001(2)
C26D 0.078(6) 0.035(3) 0.063(5) -0.012(3) -0.039(4) 0.008(3)
C5A 0.065(4) 0.053(3) 0.026(3) -0.026(3) -0.011(3) 0.008(2)
C21D 0.058(4) 0.058(4) 0.033(3) -0.012(3) -0.021(3) 0.016(3)
C10D 0.052(4) 0.061(4) 0.044(4) -0.020(3) -0.010(3) 0.019(3)
C6A 0.054(4) 0.050(3) 0.028(3) -0.020(3) -0.009(3) 0.009(2)
C4A 0.061(4) 0.064(4) 0.038(3) -0.034(4) -0.024(3) 0.023(3)
C3D 0.053(4) 0.091(5) 0.045(4) -0.048(4) -0.003(3) -0.014(4)
C2D 0.053(4) 0.088(5) 0.030(3) -0.040(4) -0.002(3) -0.009(3)
C9D 0.049(4) 0.066(4) 0.023(3) -0.013(3) -0.013(3) 0.006(3)
C11D 0.058(4) 0.075(4) 0.032(3) -0.038(4) -0.003(3) 0.001(3)
C25D 0.066(5) 0.060(4) 0.073(5) -0.034(4) -0.043(4) 0.021(4)
C8D 0.055(4) 0.073(4) 0.025(3) -0.021(3) -0.019(3) 0.016(3)
C20D 0.050(4) 0.067(4) 0.055(5) -0.009(4) -0.010(4) -0.006(4)
C19D 0.074(5) 0.065(4) 0.028(3) -0.021(4) -0.015(3) -0.000(3)
C29D 0.067(5) 0.056(4) 0.052(4) 0.001(4) -0.023(4) -0.008(3)
C28D 0.032(3) 0.057(4) 0.056(4) -0.005(3) 0.005(3) -0.008(3)
C12D 0.045(4) 0.100(7) 0.069(6) -0.001(5) -0.010(4) 0.032(5)

loop_
_atom_type_symbol
_atom_type_scat_dispersion_real
_atom_type_scat_dispersion_imag
_atom_type_scat_Cromer_Mann_a1
_atom_type_scat_Cromer_Mann_a2
_atom_type_scat_Cromer_Mann_a3
_atom_type_scat_Cromer_Mann_a4
_atom_type_scat_Cromer_Mann_b1
_atom_type_scat_Cromer_Mann_b2
_atom_type_scat_Cromer_Mann_b3
_atom_type_scat_Cromer_Mann_b4
_atom_type_scat_Cromer_Mann_c
_atom_type_scat_source
_atom_type_scat_dispersion_source
Au -4.01093 7.72880 16.88190 18.59130 25.55820 5.86000 0.46110 8.62160 1.48260 36.39560 12.06580 'International Tables Volume C Table 6.1.1.4 (pp. 500-502)' 'Henke, Gullikson and Davis, At. Data and Nucl. Data Tables, 1993, 54, 2'
C 0.01920 0.00962 2.31000 1.02000 1.58860 0.86500 20.84390 10.20750 0.56870 51.65120 0.21560 'International Tables Volume C Table 6.1.1.4 (pp. 500-502)' 'Henke, Gullikson and Davis, At. Data and Nucl. Data Tables, 1993, 54, 2'
F 0.07537 0.05506 3.53920 2.64120 1.51700 1.02430 10.28250 4.29440 0.26150 26.14760 0.27760 'International Tables Volume C Table 6.1.1.4 (pp. 500-502)' 'Henke, Gullikson and Davis, At. Data and Nucl. Data Tables, 1993, 54, 2'
H 0.00000 0.00000 0.49300 0.32291 0.14019 0.04081 10.51090 26.12570 3.14236 57.79970 0.00304 'International Tables Volume C Table 6.1.1.4 (pp. 500-502)' 'Henke, Gullikson and Davis, At. Data and Nucl. Data Tables, 1993, 54, 2'
I -0.19206 6.94430 20.14720 18.99490 7.51380 2.27350 4.34700 0.38140 27.76600 66.87760 4.07120 'International Tables Volume C Table 6.1.1.4 (pp. 500-502)' 'Henke, Gullikson and Davis, At. Data and Nucl. Data Tables, 1993, 54, 2'
N 0.03256 0.01839 12.21260 3.13220 2.01250 1.16630 0.00570 9.89330 28.99750 0.58260 -11.52900 'International Tables Volume C Table 6.1.1.4 (pp. 500-502)' 'Henke, Gullikson and Davis, At. Data and Nucl. Data Tables, 1993, 54, 2'

loop_
_geom_angle_atom_site_label_1
_geom_angle_atom_site_label_2
_geom_angle_atom_site_label_3
_geom_angle
_geom_angle_site_symmetry_1
_geom_angle_site_symmetry_3
_geom_angle_publ_flag
C22D Au1D C1D 173.0(4) . . ?
C1D N1D C4D 125.7(8) . . ?
C2D N1D C4D 121.2(5) . . ?
C2D N1D C1D 113.1(8) . . ?
C1D N2D C13D 125.1(8) . . ?
C3D N2D C13D 122.7(5) . . ?
C3D N2D C1D 111.7(8) . . ?
C4D C5D C6D 117.1(5) . . ?
C10D C5D C6D 120.9(6) . . ?
C10D C5D C4D 122.0(6) . . ?
H6D C6D C5D 119.0(4) . . ?
C7D C6D C5D 122.0(6) . . ?
C7D C6D H6D 119.0(4) . . ?
C5D C4D N1D 117.5(5) . . ?
C9D C4D N1D 119.6(6) . . ?
C9D C4D C5D 122.8(6) . . ?
C14D C13D N2D 118.6(5) . . ?
C18D C13D N2D 119.1(6) . . ?
C18D C13D C14D 122.3(5) . . ?
C2A C1A I1A 122.2(4) . . ?
C6A C1A I1A 119.9(5) . . ?
C6A C1A C2A 117.9(6) . . ?
C17D C16D C15D 118.4(6) . . ?
C19D C16D C15D 120.8(6) . . ?
C19D C16D C17D 120.8(6) . . ?
C23D C24D H24D 119.8(5) . . ?
C25D C24D H24D 119.8(5) . . ?
C25D C24D C23D 120.5(8) . . ?
N1D C1D Au1D 121.9(10) . . ?
N2D C1D Au1D 127.8(10) . . ?
N2D C1D N1D 110.0(10) . . ?
C22D C23D C24D 120.5(7) . . ?
C28D C23D C24D 119.2(7) . . ?
C28D C23D C22D 120.3(6) . . ?
C11D C7D C6D 121.1(6) . . ?
C8D C7D C6D 118.3(6) . . ?
C8D C7D C11D 120.6(6) . . ?
C26D C27D C22D 118.9(7) . . ?
C29D C27D C22D 121.0(7) . . ?
C29D C27D C26D 120.1(7) . . ?
C23D C22D Au1D 118.7(4) . . ?
C27D C22D Au1D 122.6(5) . . ?
C27D C22D C23D 118.5(6) . . ?
C1A C2A F1A 120.8(6) . . ?
C3A C2A F1A 117.5(6) . . ?
C3A C2A C1A 121.7(6) . . ?
H15D C15D C16D 119.0(4) . . ?
C14D C15D C16D 121.9(6) . . ?
C14D C15D H15D 119.0(4) . . ?
C15D C14D C13D 117.5(5) . . ?
C21D C14D C13D 121.6(6) . . ?
C21D C14D C15D 120.9(6) . . ?
H17D C17D C16D 119.2(3) . . ?
C18D C17D C16D 121.7(6) . . ?
C18D C17D H17D 119.2(4) . . ?
C2A C3A F2A 120.5(7) . . ?
C4A C3A F2A 120.7(6) . . ?
C4A C3A C2A 118.8(7) . . ?
C17D C18D C13D 118.2(6) . . ?
C20D C18D C13D 120.6(6) . . ?
C20D C18D C17D 121.2(6) . . ?
H26D C26D C27D 119.0(5) . . ?
C25D C26D C27D 122.1(7) . . ?
C25D C26D H26D 119.0(4) . . ?
C6A C5A F4A 119.7(7) . . ?
C4A C5A F4A 120.4(6) . . ?
C4A C5A C6A 119.9(6) . . ?
H21a C21D C14D 109.5 . . ?
H21b C21D C14D 109.5 . . ?
H21b C21D H21a 109.5 . . ?
H21c C21D C14D 109.5 . . ?
H21c C21D H21a 109.5 . . ?
H21c C21D H21b 109.5 . . ?
H10a C10D C5D 109.5 . . ?
H10b C10D C5D 109.5 . . ?
H10b C10D H10a 109.5 . . ?
H10c C10D C5D 109.5 . . ?
H10c C10D H10a 109.5 . . ?
H10c C10D H10b 109.5 . . ?
C1A C6A F5A 121.2(6) . . ?
C5A C6A F5A 117.7(6) . . ?
C5A C6A C1A 121.2(6) . . ?
C3A C4A F3A 119.9(7) . . ?
C5A C4A F3A 119.5(7) . . ?
C5A C4A C3A 120.6(6) . . ?
H3Da C3D N2D 111.1(4) . . ?
H3Db C3D N2D 111.1(4) . . ?
H3Db C3D H3Da 109.1 . . ?
C2D C3D N2D 103.1(6) . . ?
C2D C3D H3Da 111.1(5) . . ?
C2D C3D H3Db 111.1(5) . . ?
C3D C2D N1D 101.7(5) . . ?
H2Da C2D N1D 111.4(4) . . ?
H2Da C2D C3D 111.4(5) . . ?
H2Db C2D N1D 111.4(4) . . ?
H2Db C2D C3D 111.4(5) . . ?
H2Db C2D H2Da 109.3 . . ?
C8D C9D C4D 117.4(6) . . ?
C12D C9D C4D 121.1(6) . . ?
C12D C9D C8D 121.5(6) . . ?
H11a C11D C7D 109.5 . . ?
H11b C11D C7D 109.5 . . ?
H11b C11D H11a 109.5 . . ?
H11c C11D C7D 109.5 . . ?
H11c C11D H11a 109.5 . . ?
H11c C11D H11b 109.5 . . ?
C26D C25D C24D 119.6(7) . . ?
H25D C25D C24D 120.2(5) . . ?
H25D C25D C26D 120.2(4) . . ?
C9D C8D C7D 122.3(6) . . ?
H8D C8D C7D 118.9(4) . . ?
H8D C8D C9D 118.9(4) . . ?
H20a C20D C18D 109.5 . . ?
H20b C20D C18D 109.5 . . ?
H20b C20D H20a 109.5 . . ?
H20c C20D C18D 109.5 . . ?
H20c C20D H20a 109.5 . . ?
H20c C20D H20b 109.5 . . ?
H19a C19D C16D 109.5 . . ?
H19b C19D C16D 109.5 . . ?
H19b C19D H19a 109.5 . . ?
H19c C19D C16D 109.5 . . ?
H19c C19D H19a 109.5 . . ?
H19c C19D H19b 109.5 . . ?
H29a C29D C27D 109.5 . . ?
H29b C29D C27D 109.5 . . ?
H29b C29D H29a 109.5 . . ?
H29c C29D C27D 109.5 . . ?
H29c C29D H29a 109.5 . . ?
H29c C29D H29b 109.5 . . ?
H28a C28D C23D 109.5 . . ?
H28b C28D C23D 109.5 . . ?
H28b C28D H28a 109.5 . . ?
H28c C28D C23D 109.5 . . ?
H28c C28D H28a 109.5 . . ?
H28c C28D H28b 109.5 . . ?
H12a C12D C9D 109.5 . . ?
H12b C12D C9D 109.5 . . ?
H12b C12D H12a 109.5 . . ?
H12c C12D C9D 109.5 . . ?
H12c C12D H12a 109.5 . . ?
H12c C12D H12b 109.5 . . ?

loop_
_geom_bond_atom_site_label_1
_geom_bond_atom_site_label_2
_geom_bond_distance
_geom_bond_site_symmetry_2
_geom_bond_publ_flag
Au1D C1D 2.046(14) . ?
Au1D C22D 2.064(5) . ?
I1A C1A 2.106(6) . ?
F1A C2A 1.333(8) . ?
F2A C3A 1.338(9) . ?
F5A C6A 1.331(8) . ?
F3A C4A 1.340(8) . ?
F4A C5A 1.341(8) . ?
N1D C4D 1.435(7) . ?
N1D C1D 1.323(15) . ?
N1D C2D 1.482(8) . ?
N2D C13D 1.436(8) . ?
N2D C1D 1.329(15) . ?
N2D C3D 1.486(8) . ?
C5D C6D 1.410(8) . ?
C5D C4D 1.385(9) . ?
C5D C10D 1.498(9) . ?
C6D H6D 0.9500 . ?
C6D C7D 1.386(9) . ?
C4D C9D 1.392(9) . ?
C13D C14D 1.383(9) . ?
C13D C18D 1.392(9) . ?
C1A C2A 1.379(9) . ?
C1A C6A 1.378(9) . ?
C16D C15D 1.401(9) . ?
C16D C17D 1.371(9) . ?
C16D C19D 1.509(9) . ?
C24D H24D 0.9500 . ?
C24D C23D 1.406(10) . ?
C24D C25D 1.356(13) . ?
C23D C22D 1.401(9) . ?
C23D C28D 1.506(10) . ?
C7D C11D 1.507(8) . ?
C7D C8D 1.379(10) . ?
C27D C22D 1.390(9) . ?
C27D C26D 1.410(11) . ?
C27D C29D 1.467(12) . ?
C2A C3A 1.396(9) . ?
C15D H15D 0.9500 . ?
C15D C14D 1.393(8) . ?
C14D C21D 1.510(8) . ?
C17D H17D 0.9500 . ?
C17D C18D 1.394(9) . ?
C3A C4A 1.378(11) . ?
C18D C20D 1.514(10) . ?
C26D H26D 0.9500 . ?
C26D C25D 1.358(13) . ?
C5A C6A 1.392(9) . ?
C5A C4A 1.362(11) . ?
C21D H21a 0.9800 . ?
C21D H21b 0.9800 . ?
C21D H21c 0.9800 . ?
C10D H10a 0.9800 . ?
C10D H10b 0.9800 . ?
C10D H10c 0.9800 . ?
C3D H3Da 0.9900 . ?
C3D H3Db 0.9900 . ?
C3D C2D 1.530(10) . ?
C2D H2Da 0.9900 . ?
C2D H2Db 0.9900 . ?
C9D C8D 1.399(10) . ?
C9D C12D 1.490(11) . ?
C11D H11a 0.9800 . ?
C11D H11b 0.9800 . ?
C11D H11c 0.9800 . ?
C25D H25D 0.9500 . ?
C8D H8D 0.9500 . ?
C20D H20a 0.9800 . ?
C20D H20b 0.9800 . ?
C20D H20c 0.9800 . ?
C19D H19a 0.9800 . ?
C19D H19b 0.9800 . ?
C19D H19c 0.9800 . ?
C29D H29a 0.9800 . ?
C29D H29b 0.9800 . ?
C29D H29c 0.9800 . ?
C28D H28a 0.9800 . ?
C28D H28b 0.9800 . ?
C28D H28c 0.9800 . ?
C12D H12a 0.9800 . ?
C12D H12b 0.9800 . ?
C12D H12c 0.9800 . ?

loop_
_geom_torsion_atom_site_label_1
_geom_torsion_atom_site_label_2
_geom_torsion_atom_site_label_3
_geom_torsion_atom_site_label_4
_geom_torsion
_geom_torsion_site_symmetry_1
_geom_torsion_site_symmetry_2
_geom_torsion_site_symmetry_3
_geom_torsion_site_symmetry_4
_geom_torsion_publ_flag
Au1D C1D N1D C4D 5.2(13) . . . . ?
Au1D C1D N1D C2D -173.6(8) . . . . ?
Au1D C1D N2D C13D -10.5(14) . . . . ?
Au1D C1D N2D C3D 177.3(9) . . . . ?
Au1D C22D C23D C24D 172.9(5) . . . . ?
Au1D C22D C23D C28D -5.8(6) . . . . ?
Au1D C22D C27D C26D -173.2(5) . . . . ?
Au1D C22D C27D C29D 6.7(6) . . . . ?
I1A C1A C2A F1A -4.7(5) . . . . ?
I1A C1A C2A C3A 176.0(5) . . . . ?
I1A C1A C6A F5A 4.5(5) . . . . ?
I1A C1A C6A C5A -176.4(5) . . . . ?
F1A C2A C1A C6A 178.1(5) . . . . ?
F1A C2A C3A F2A -0.8(6) . . . . ?
F1A C2A C3A C4A -178.5(6) . . . . ?
F2A C3A C2A C1A 178.6(5) . . . . ?
F2A C3A C4A F3A 0.8(7) . . . . ?
F2A C3A C4A C5A -177.7(6) . . . . ?
F5A C6A C1A C2A -178.2(6) . . . . ?
F5A C6A C5A F4A 0.4(7) . . . . ?
F5A C6A C5A C4A 179.1(6) . . . . ?
F3A C4A C3A C2A 178.5(6) . . . . ?
F3A C4A C5A F4A -0.2(7) . . . . ?
F3A C4A C5A C6A -178.9(6) . . . . ?
F4A C5A C6A C1A -178.8(6) . . . . ?
F4A C5A C4A C3A 178.3(6) . . . . ?
N1D C4D C5D C6D 175.9(5) . . . . ?
N1D C4D C5D C10D -4.0(7) . . . . ?
N1D C4D C9D C8D -175.1(6) . . . . ?
N1D C4D C9D C12D 5.2(9) . . . . ?
N1D C1D N2D C13D 175.6(6) . . . . ?
N1D C1D N2D C3D 3.3(12) . . . . ?
N1D C2D C3D N2D 5.6(6) . . . . ?
N2D C13D C14D C15D 179.7(6) . . . . ?
N2D C13D C14D C21D -2.3(7) . . . . ?
N2D C13D C18D C17D 179.6(6) . . . . ?
N2D C13D C18D C20D -1.0(7) . . . . ?
C5D C6D C7D C11D -176.6(6) . . . . ?
C5D C6D C7D C8D 2.6(7) . . . . ?
C5D C4D C9D C8D 1.6(7) . . . . ?
C5D C4D C9D C12D -178.2(8) . . . . ?
C6D C7D C8D C9D -1.7(8) . . . . ?
C4D C9D C8D C7D -0.3(8) . . . . ?
C13D C14D C15D C16D 0.9(7) . . . . ?
C13D C18D C17D C16D 0.6(7) . . . . ?
C1A C2A C3A C4A 0.8(7) . . . . ?
C1A C6A C5A C4A -0.1(8) . . . . ?
C16D C15D C14D C21D -177.2(6) . . . . ?
C16D C17D C18D C20D -178.9(7) . . . . ?
C24D C23D C22D C27D -1.5(7) . . . . ?
C24D C25D C26D C27D -0.3(8) . . . . ?
C23D C22D C27D C26D 0.9(7) . . . . ?
C23D C22D C27D C29D -179.2(6) . . . . ?
C7D C8D C9D C12D 179.5(9) . . . . ?
C2A C3A C4A C5A 0.0(7) . . . . ?
C3A C4A C5A C6A -0.4(8) . . . . ?

loop_
_atom_site_anharm_gc_c_label
_atom_site_anharm_gc_c_111
_atom_site_anharm_gc_c_112
_atom_site_anharm_gc_c_113
_atom_site_anharm_gc_c_122
_atom_site_anharm_gc_c_123
_atom_site_anharm_gc_c_133
_atom_site_anharm_gc_c_222
_atom_site_anharm_gc_c_223
_atom_site_anharm_gc_c_233
_atom_site_anharm_gc_c_333
Au1D 0.00000047(13) -0.00000079(7) -0.00000019(4) 0.00000083(7) 0.00000016(2) 0.000000075(17) -0.00000120(9) -0.00000018(3) -0.000000146(14) 0.000000108(15)
I1A -0.0000009(3) 0.00000078(15) 0.00000029(7) -0.00000091(13) 0.00000022(5) -0.00000015(3) 0.00000115(18) -0.00000057(5) 0.00000012(3) 0.00000004(3)
C1D 0.000004(4) 0.000001(2) -0.0000004(13) -0.000000(2) 0.0000007(7) -0.0000009(6) 0.000002(3) 0.0000005(8) -0.0000009(5) -0.0000002(5)

loop_
_atom_site_anharm_gc_d_label
_atom_site_anharm_gc_d_1111
_atom_site_anharm_gc_d_1112
_atom_site_anharm_gc_d_1113
_atom_site_anharm_gc_d_1122
_atom_site_anharm_gc_d_1123
_atom_site_anharm_gc_d_1133
_atom_site_anharm_gc_d_1222
_atom_site_anharm_gc_d_1223
_atom_site_anharm_gc_d_1233
_atom_site_anharm_gc_d_1333
_atom_site_anharm_gc_d_2222
_atom_site_anharm_gc_d_2223
_atom_site_anharm_gc_d_2233
_atom_site_anharm_gc_d_2333
_atom_site_anharm_gc_d_3333
Au1D -0.00000019(2) 0.000000070(10) -0.000000032(5) -0.000000038(7) 0.000000020(3) 0.000000002(2) 0.000000029(7) -0.000000014(2) -0.0000000119(12) -0.0000000072(12) -0.000000104(12) 0.000000018(3) -0.0000000101(13) 0.0000000048(9) -0.0000000131(12)
I1A -0.00000022(3) 0.000000101(16) -0.000000021(9) -0.000000057(12) 0.000000002(4) -0.000000008(3) 0.000000029(12) 0.000000007(4) -0.0000000056(19) -0.0000000044(18) -0.000000092(19) -0.000000012(5) -0.000000010(2) -0.0000000004(14) -0.0000000204(16)
C1D -0.0000006(4) -0.0000001(3) -0.00000006(14) 0.0000004(2) -0.00000010(7) 0.00000008(6) -0.0000001(2) 0.00000008(6) -0.00000002(3) -0.00000002(3) -0.0000000(3) 0.00000003(7) -0.00000005(3) 0.00000001(2) 0.00000000(3)
